data_7008799
loop_
_publ_author_name
'Hitchcock, Peter B.'
'Huang, Qigu'
'Lappert, Michael F.'
'Zhou, Meisu'

_publ_section_title
;
 The coordination chemistry of the C1-symmetric bis(silyl)methyl ligand
 [CH(SiMe3){SiMe(OMe)2}]- revisited: Li/M- (M = Zn, Tl, Ce), Li4- or
 Ce2-methoxy-bridged alkyls.
;
_journal_issue 18
_journal_name_full 'Dalton transactions (Cambridge, England : 2003)'
_journal_page_first 2988
_journal_page_last 2993
_journal_paper_doi 10.1039/b508601a
_journal_year 2005
_chemical_compound_source 'synthesis as described'
_chemical_formula_moiety 'C28 H76 Li2 O8 Si8 Tl2'
_chemical_formula_sum 'C28 H76 Li2 O8 Si8 Tl2'
_chemical_formula_weight 1188.23
_chemical_name_systematic
;
?
;
_space_group_IT_number 2
_symmetry_cell_setting triclinic
_symmetry_Int_Tables_number 2
_symmetry_space_group_name_Hall '-P 1'
_symmetry_space_group_name_H-M 'P -1'
_atom_sites_solution_hydrogens geom
_atom_sites_solution_primary direct
_atom_sites_solution_secondary difmap
_audit_conform_dict_location ftp://ftp.iucr.org/pub/cif_core.dic
_audit_conform_dict_name cif_core.dic
_audit_conform_dict_version 2.2
_audit_creation_date 2004-06-01T14:07:19-00:00
_audit_creation_method 'WinGX routine CIF_UPDATE'
_cell_angle_alpha 95.078(3)
_cell_angle_beta 91.045(2)
_cell_angle_gamma 103.642(2)
_cell_formula_units_Z 1
_cell_length_a 10.0468(5)
_cell_length_b 10.1659(4)
_cell_length_c 12.8293(5)
_cell_measurement_reflns_used 10331
_cell_measurement_temperature 173(2)
_cell_measurement_theta_max 25.028
_cell_measurement_theta_min 3.705
_cell_measurement_wavelength 0.71073
_cell_volume 1267.32(10)
_computing_cell_refinement 'HKL Scalepack (Otwinowski & Minor 1997)'
_computing_data_collection 'Collect (Nonius BV, 1997-2000)'
_computing_data_reduction 'HKL Denzo and Scalepack (Otwinowski & Minor 1997)'
_computing_molecular_graphics 'Ortep-3 for Windows (Farrugia, 1997)'
_computing_publication_material 'WinGX publication routines (Farrugia, 1999)'
_computing_structure_refinement 'SHELXL-97 (Sheldrick, 1997)'
_computing_structure_solution 'SHELXS-97 (Sheldrick, 1997)'
_diffrn_ambient_temperature 173(2)
_diffrn_detector 'CCD plate'
_diffrn_measured_fraction_theta_full 0.976
_diffrn_measured_fraction_theta_max 0.976
_diffrn_measurement_device '95mm CCD camera on \k-goniostat'
_diffrn_measurement_device_type KappaCCD
_diffrn_measurement_method 'CCD rotation images, thick slices'
_diffrn_orient_matrix_type 'by Nonius Collect from scalepack cell'
_diffrn_orient_matrix_UB_11 -0.746237E-1
_diffrn_orient_matrix_UB_12 -0.849782E-1
_diffrn_orient_matrix_UB_13 -0.13712E-2
_diffrn_orient_matrix_UB_21 -0.223711E-1
_diffrn_orient_matrix_UB_22 0.273707E-1
_diffrn_orient_matrix_UB_23 0.73166E-1
_diffrn_orient_matrix_UB_31 -0.666231E-1
_diffrn_orient_matrix_UB_32 0.486845E-1
_diffrn_orient_matrix_UB_33 -0.279019E-1
_diffrn_radiation_monochromator graphite
_diffrn_radiation_probe x-ray
_diffrn_radiation_type MoK\a
_diffrn_radiation_wavelength 0.71073
_diffrn_reflns_av_R_equivalents 0.0599
_diffrn_reflns_av_unetI/netI 0.0524
_diffrn_reflns_limit_h_max 11
_diffrn_reflns_limit_h_min -10
_diffrn_reflns_limit_k_max 12
_diffrn_reflns_limit_k_min -12
_diffrn_reflns_limit_l_max 15
_diffrn_reflns_limit_l_min -15
_diffrn_reflns_number 10669
_diffrn_reflns_theta_full 25.01
_diffrn_reflns_theta_max 25.01
_diffrn_reflns_theta_min 3.74
_diffrn_source 'Enraf Nonius FR590'
_exptl_absorpt_coefficient_mu 6.574
_exptl_absorpt_correction_T_max 0.7012
_exptl_absorpt_correction_T_min 0.3118
_exptl_absorpt_correction_type multi-scan
_exptl_absorpt_process_details
;
[c.f. r.h. blessing, acta cryst. (1995), a51, 33-38]
;
_exptl_crystal_colour yellow
_exptl_crystal_density_diffrn 1.557
_exptl_crystal_density_method 'not measured'
_exptl_crystal_description prism
_exptl_crystal_F_000 588
_exptl_crystal_size_max 0.15
_exptl_crystal_size_mid 0.15
_exptl_crystal_size_min 0.05
_refine_diff_density_max 1.196
_refine_diff_density_min -2.006
_refine_diff_density_rms 0.146
_refine_ls_extinction_method none
_refine_ls_goodness_of_fit_ref 1.056
_refine_ls_hydrogen_treatment constr
_refine_ls_matrix_type full
_refine_ls_number_parameters 217
_refine_ls_number_reflns 4360
_refine_ls_number_restraints 0
_refine_ls_restrained_S_all 1.056
_refine_ls_R_factor_all 0.0439
_refine_ls_R_factor_gt 0.0375
_refine_ls_shift/su_max 0.001
_refine_ls_shift/su_mean 0
_refine_ls_structure_factor_coef Fsqd
_refine_ls_weighting_details 'calc w=1/[\s^2^(Fo^2^)+(0.0487P)^2^+3.4529P] where P=(Fo^2^+2Fc^2^)/3'
_refine_ls_weighting_scheme calc
_refine_ls_wR_factor_gt 0.0925
_refine_ls_wR_factor_ref 0.0975
_reflns_number_gt 3939
_reflns_number_total 4360
_reflns_threshold_expression >2sigma(I)
_cod_data_source_file b508601a.txt
_cod_data_source_block (4)-jun104
_cod_original_cell_volume 1267.32(9)
_cod_original_sg_symbol_H-M P-1
_cod_database_code 7008799

loop_
_symmetry_equiv_pos_as_xyz
'x, y, z'
'-x, -y, -z'

loop_
_atom_site_label
_atom_site_type_symbol
_atom_site_fract_x
_atom_site_fract_y
_atom_site_fract_z
_atom_site_U_iso_or_equiv
_atom_site_adp_type
_atom_site_occupancy
_atom_site_symmetry_multiplicity
_atom_site_calc_flag
_atom_site_refinement_flags
_atom_site_disorder_assembly
_atom_site_disorder_group
Tl Tl 0.46791(2) 0.34782(2) 0.757860(19) 0.03267(11) Uani 1 1 d . . .
Li Li 0.6008(11) 0.1222(11) 0.9870(8) 0.032(2) Uani 1 1 d . . .
Si1 Si 0.32449(17) 0.00526(17) 0.83694(13) 0.0280(3) Uani 1 1 d . . .
Si2 Si 0.28157(17) 0.06834(18) 0.60277(13) 0.0299(4) Uani 1 1 d . . .
Si3 Si 0.76422(17) 0.27964(17) 0.84890(13) 0.0275(3) Uani 1 1 d . . .
Si4 Si 0.80207(19) 0.48460(18) 0.67079(14) 0.0332(4) Uani 1 1 d . . .
O1 O 0.3982(4) 0.0807(4) 0.9550(3) 0.0293(9) Uani 1 1 d . . .
O2 O 0.3742(5) -0.1376(4) 0.8560(3) 0.0336(10) Uani 1 1 d . . .
O3 O 0.6731(5) 0.3150(4) 0.9521(3) 0.0329(10) Uani 1 1 d . . .
O4 O 0.7141(4) 0.1122(4) 0.8595(3) 0.0299(9) Uani 1 1 d . . .
C1 C 0.3872(6) 0.0872(6) 0.7251(5) 0.0262(12) Uani 1 1 d . . .
H1 H 0.4704 0.054 0.7056 0.031 Uiso 1 1 calc R . .
C2 C 0.7102(6) 0.3308(6) 0.7291(4) 0.0250(12) Uani 1 1 d . . .
H2 H 0.7049 0.2526 0.6748 0.03 Uiso 1 1 calc R . .
C3 C 0.3470(8) 0.1890(7) 1.0055(5) 0.0392(15) Uani 1 1 d . . .
H3A H 0.3983 0.2223 1.0721 0.059 Uiso 1 1 calc R . .
H3B H 0.2497 0.1557 1.0187 0.059 Uiso 1 1 calc R . .
H3C H 0.3581 0.2633 0.9602 0.059 Uiso 1 1 calc R . .
C4 C 0.3623(10) -0.2450(8) 0.7751(6) 0.055(2) Uani 1 1 d . . .
H4A H 0.396 -0.3191 0.8017 0.082 Uiso 1 1 calc R . .
H4B H 0.4167 -0.2114 0.7161 0.082 Uiso 1 1 calc R . .
H4C H 0.2659 -0.2786 0.7516 0.082 Uiso 1 1 calc R . .
C5 C 0.1367(8) -0.0282(9) 0.8536(7) 0.0513(19) Uani 1 1 d . . .
H5A H 0.1052 0.0539 0.8426 0.077 Uiso 1 1 calc R . .
H5B H 0.1161 -0.0535 0.9245 0.077 Uiso 1 1 calc R . .
H5C H 0.0898 -0.1027 0.8023 0.077 Uiso 1 1 calc R . .
C6 C 0.1321(8) 0.1466(9) 0.6213(6) 0.0491(18) Uani 1 1 d . . .
H6A H 0.0787 0.1351 0.5551 0.074 Uiso 1 1 calc R . .
H6B H 0.1651 0.2438 0.6439 0.074 Uiso 1 1 calc R . .
H6C H 0.0741 0.1021 0.6748 0.074 Uiso 1 1 calc R . .
C7 C 0.2114(8) -0.1118(8) 0.5447(6) 0.0449(17) Uani 1 1 d . . .
H7A H 0.1573 -0.1119 0.4804 0.067 Uiso 1 1 calc R . .
H7B H 0.1529 -0.1628 0.5951 0.067 Uiso 1 1 calc R . .
H7C H 0.2874 -0.1545 0.5285 0.067 Uiso 1 1 calc R . .
C8 C 0.3895(8) 0.1586(8) 0.5003(5) 0.0438(17) Uani 1 1 d . . .
H8A H 0.3343 0.1491 0.4351 0.066 Uiso 1 1 calc R . .
H8B H 0.4681 0.1185 0.4877 0.066 Uiso 1 1 calc R . .
H8C H 0.4223 0.2552 0.5247 0.066 Uiso 1 1 calc R . .
C9 C 0.6886(9) 0.4500(7) 1.0010(6) 0.0475(18) Uani 1 1 d . . .
H9A H 0.6266 0.4484 1.0592 0.071 Uiso 1 1 calc R . .
H9B H 0.6662 0.5082 0.9497 0.071 Uiso 1 1 calc R . .
H9C H 0.7834 0.4858 1.0276 0.071 Uiso 1 1 calc R . .
C10 C 0.7418(8) 0.0131(7) 0.7823(6) 0.0409(16) Uani 1 1 d . . .
H10A H 0.7044 -0.0782 0.8036 0.061 Uiso 1 1 calc R . .
H10B H 0.8411 0.0276 0.7756 0.061 Uiso 1 1 calc R . .
H10C H 0.699 0.0219 0.7149 0.061 Uiso 1 1 calc R . .
C11 C 0.9478(7) 0.3376(8) 0.8932(6) 0.0453(17) Uani 1 1 d . . .
H11A H 1.0055 0.3193 0.8355 0.068 Uiso 1 1 calc R . .
H11B H 0.965 0.2886 0.9525 0.068 Uiso 1 1 calc R . .
H11C H 0.9696 0.4354 0.9148 0.068 Uiso 1 1 calc R . .
C12 C 0.8036(10) 0.6416(8) 0.7576(8) 0.060(2) Uani 1 1 d . . .
H12A H 0.8534 0.7212 0.7248 0.09 Uiso 1 1 calc R . .
H12B H 0.8489 0.6376 0.8252 0.09 Uiso 1 1 calc R . .
H12C H 0.7092 0.6487 0.7687 0.09 Uiso 1 1 calc R . .
C13 C 0.7132(8) 0.4970(8) 0.5441(6) 0.0485(19) Uani 1 1 d . . .
H13A H 0.7616 0.5787 0.513 0.073 Uiso 1 1 calc R . .
H13B H 0.6186 0.5023 0.5568 0.073 Uiso 1 1 calc R . .
H13C H 0.7128 0.4164 0.496 0.073 Uiso 1 1 calc R . .
C14 C 0.9875(8) 0.4912(9) 0.6445(7) 0.052(2) Uani 1 1 d . . .
H14A H 1.0285 0.576 0.6143 0.078 Uiso 1 1 calc R . .
H14B H 0.9932 0.4136 0.5952 0.078 Uiso 1 1 calc R . .
H14C H 1.037 0.4875 0.7102 0.078 Uiso 1 1 calc R . .

loop_
_atom_site_aniso_label
_atom_site_aniso_U_11
_atom_site_aniso_U_22
_atom_site_aniso_U_33
_atom_site_aniso_U_23
_atom_site_aniso_U_13
_atom_site_aniso_U_12
Tl 0.03447(15) 0.02705(15) 0.03834(16) 0.00303(10) 0.00439(10) 0.01082(10)
Li 0.027(5) 0.033(5) 0.037(5) 0.005(4) 0.004(4) 0.006(4)
Si1 0.0269(8) 0.0267(8) 0.0303(8) 0.0056(7) -0.0024(6) 0.0052(7)
Si2 0.0270(8) 0.0335(9) 0.0307(8) 0.0048(7) -0.0038(6) 0.0097(7)
Si3 0.0276(8) 0.0238(8) 0.0300(8) 0.0015(6) 0.0029(6) 0.0040(6)
Si4 0.0362(9) 0.0253(8) 0.0382(9) 0.0067(7) 0.0104(7) 0.0053(7)
O1 0.032(2) 0.029(2) 0.029(2) 0.0003(17) -0.0016(17) 0.0109(18)
O2 0.047(3) 0.024(2) 0.029(2) 0.0007(17) -0.0061(19) 0.0077(19)
O3 0.042(2) 0.026(2) 0.030(2) -0.0027(17) 0.0100(19) 0.0077(19)
O4 0.036(2) 0.024(2) 0.031(2) 0.0014(17) 0.0059(18) 0.0101(18)
C1 0.025(3) 0.025(3) 0.031(3) 0.005(2) 0.000(2) 0.010(2)
C2 0.029(3) 0.018(3) 0.028(3) -0.002(2) 0.004(2) 0.006(2)
C3 0.047(4) 0.040(4) 0.035(3) -0.003(3) 0.006(3) 0.020(3)
C4 0.080(6) 0.039(4) 0.045(4) 0.003(3) -0.011(4) 0.015(4)
C5 0.034(4) 0.064(5) 0.054(4) 0.017(4) 0.004(3) 0.004(4)
C6 0.038(4) 0.066(5) 0.051(4) 0.011(4) -0.004(3) 0.026(4)
C7 0.040(4) 0.047(4) 0.044(4) -0.001(3) -0.010(3) 0.006(3)
C8 0.052(4) 0.055(5) 0.030(3) 0.013(3) 0.001(3) 0.018(4)
C9 0.056(5) 0.031(4) 0.051(4) -0.009(3) 0.007(4) 0.006(3)
C10 0.050(4) 0.034(4) 0.044(4) 0.006(3) 0.011(3) 0.020(3)
C11 0.035(4) 0.051(4) 0.046(4) 0.008(3) -0.003(3) 0.002(3)
C12 0.074(6) 0.027(4) 0.074(6) 0.001(4) 0.026(5) 0.001(4)
C13 0.047(4) 0.047(4) 0.058(5) 0.029(4) 0.010(4) 0.016(4)
C14 0.040(4) 0.054(5) 0.061(5) 0.023(4) 0.014(3) 0.001(4)

loop_
_atom_type_symbol
_atom_type_description
_atom_type_scat_dispersion_real
_atom_type_scat_dispersion_imag
_atom_type_scat_source
C C 0.0033 0.0016 'International Tables Vol C Tables 4.2.6.8 and 6.1.1.4'
H H 0 0 'International Tables Vol C Tables 4.2.6.8 and 6.1.1.4'
O O 0.0106 0.006 'International Tables Vol C Tables 4.2.6.8 and 6.1.1.4'
Si Si 0.0817 0.0704 'International Tables Vol C Tables 4.2.6.8 and 6.1.1.4'
Tl Tl -2.8358 9.6688 'International Tables Vol C Tables 4.2.6.8 and 6.1.1.4'
Li Li -0.0003 0.0001 'International Tables Vol C Tables 4.2.6.8 and 6.1.1.4'

loop_
_geom_angle_atom_site_label_1
_geom_angle_atom_site_label_2
_geom_angle_atom_site_label_3
_geom_angle
_geom_angle_site_symmetry_1
_geom_angle_site_symmetry_3
_geom_angle_publ_flag
C2 Tl C1 89.57(18) . . ?
O1 Li O2 106.5(5) . 2_657 ?
O1 Li O3 105.3(5) . . ?
O2 Li O3 103.1(5) 2_657 . ?
O1 Li O4 114.1(5) . . ?
O2 Li O4 138.7(6) 2_657 . ?
O3 Li O4 73.4(4) . . ?
O1 Li O1 95.9(4) . 2_657 ?
O2 Li O1 68.7(4) 2_657 2_657 ?
O3 Li O1 158.8(6) . 2_657 ?
O4 Li O1 99.5(5) . 2_657 ?
O2 Si1 O1 91.0(2) . . ?
O2 Si1 C1 116.3(3) . . ?
O1 Si1 C1 116.3(3) . . ?
O2 Si1 C5 108.0(3) . . ?
O1 Si1 C5 105.6(3) . . ?
C1 Si1 C5 116.5(3) . . ?
C1 Si2 C6 111.7(3) . . ?
C1 Si2 C7 115.1(3) . . ?
C6 Si2 C7 106.9(4) . . ?
C1 Si2 C8 108.9(3) . . ?
C6 Si2 C8 107.5(4) . . ?
C7 Si2 C8 106.4(4) . . ?
O4 Si3 O3 91.8(2) . . ?
O4 Si3 C2 114.3(3) . . ?
O3 Si3 C2 114.0(3) . . ?
O4 Si3 C11 108.0(3) . . ?
O3 Si3 C11 106.2(3) . . ?
C2 Si3 C11 119.0(3) . . ?
C2 Si4 C12 111.5(3) . . ?
C2 Si4 C13 109.3(3) . . ?
C12 Si4 C13 107.6(4) . . ?
C2 Si4 C14 114.8(3) . . ?
C12 Si4 C14 105.5(4) . . ?
C13 Si4 C14 107.9(4) . . ?
C3 O1 Si1 118.3(4) . . ?
C3 O1 Li 107.8(5) . . ?
Si1 O1 Li 123.0(4) . . ?
C3 O1 Li 128.2(5) . 2_657 ?
Si1 O1 Li 91.9(3) . 2_657 ?
Li O1 Li 84.1(4) . 2_657 ?
C4 O2 Si1 121.9(4) . . ?
C4 O2 Li 134.5(5) . 2_657 ?
Si1 O2 Li 101.8(4) . 2_657 ?
C9 O3 Si3 122.4(4) . . ?
C9 O3 Li 138.3(5) . . ?
Si3 O3 Li 97.3(4) . . ?
C10 O4 Si3 122.5(4) . . ?
C10 O4 Li 139.4(5) . . ?
Si3 O4 Li 97.5(4) . . ?
Si1 C1 Si2 122.1(3) . . ?
Si1 C1 Tl 114.3(3) . . ?
Si2 C1 Tl 101.2(2) . . ?
Si3 C2 Si4 123.5(3) . . ?
Si3 C2 Tl 104.3(3) . . ?
Si4 C2 Tl 108.5(3) . . ?

loop_
_geom_bond_atom_site_label_1
_geom_bond_atom_site_label_2
_geom_bond_distance
_geom_bond_site_symmetry_2
_geom_bond_publ_flag
Tl C2 2.512(6) . ?
Tl C1 2.575(6) . ?
Li O1 2.006(11) . ?
Li O2 2.013(12) 2_657 ?
Li O3 2.017(11) . ?
Li O4 2.019(11) . ?
Li O1 2.256(11) 2_657 ?
Si1 O2 1.679(4) . ?
Si1 O1 1.708(4) . ?
Si1 C1 1.774(6) . ?
Si1 C5 1.856(8) . ?
Si2 C1 1.848(6) . ?
Si2 C6 1.867(7) . ?
Si2 C7 1.880(8) . ?
Si2 C8 1.882(7) . ?
Si3 O4 1.676(4) . ?
Si3 O3 1.684(4) . ?
Si3 C2 1.781(6) . ?
Si3 C11 1.860(7) . ?
Si4 C2 1.846(6) . ?
Si4 C12 1.861(8) . ?
Si4 C13 1.869(8) . ?
Si4 C14 1.886(8) . ?
O1 C3 1.431(8) . ?
O2 C4 1.420(9) . ?
O3 C9 1.429(8) . ?
O4 C10 1.428(8) . ?
